data_5910232
loop_
_publ_author_name
'Wyckoff, R. W. G.'

_publ_section_title
;
Page 104 from the Structure of Crystals, vol. 4 by Wyckoff R W G. 
published by Interscience Publishers, Inc. in 1951 
;
_journal_name_full 'The Structure of Crystals'
_journal_page_first 104
_journal_page_last 104
_journal_volume 4
_journal_year 1951
_chemical_formula_structural S4N4F4
_chemical_formula_sum 'F4 N4 S4'
_space_group_IT_number 114
_symmetry_cell_setting monoclinic
_symmetry_Int_Tables_number 114
_symmetry_space_group_name_Hall 'P -4 2n'
_symmetry_space_group_name_H-M 'P -4 21 c'
_audit_creation_date 2006-30-10
_audit_creation_method
;
Page 104 from the Structure of Crystals, vol. 4 by Wyckoff R W G. 
published by Interscience Publishers, Inc. in 1951 
;
_audit_update_record 'created by Girish Upreti, Portland State University'
_cell_angle_alpha 90
_cell_angle_beta 90
_cell_angle_gamma 90
_cell_length_a 9.193
_cell_length_b 9.193
_cell_length_c 4.299
_cell_volume 363.314
_cod_duplicate_entry 5910055
_cod_original_formula_sum 'S4 N4 F4'
_cod_database_code 5910232

loop_
_symmetry_equiv_pos_as_xyz
x,y,z
y,-x,-z
-y,x,-z
x+1/2,-y+1/2,-z+1/2
-x+1/2,y+1/2,-z+1/2
-x,-y,z
-y+1/2,-x+1/2,z+1/2
y+1/2,x+1/2,z+1/2

loop_
_atom_site_fract_x
_atom_site_fract_y
_atom_site_fract_z
_atom_site_label
0.25700 0.20780 0.08710 S1
-0.25700 -0.20780 0.08710 S2
0.47430 0.70780 0.41290 S3
0.52570 0.29220 0.41290 S4
-0.20780 0.02570 -0.08710 S5
0.20780 -0.02570 0.08710 S6
0.70780 0.52570 0.58710 S7
0.29220 0.47430 0.58710 S8
0.12650 0.11600 -0.16590 N1
-0.12650 -0.11600 0.16590 N2
0.37350 0.61600 0.66590 N3
0.62650 0.38400 0.66590 N4
-0.11600 0.12650 -0.16590 N5
0.11600 -0.12650 0.16590 N6
0.61600 0.62650 0.33410 N7
0.38400 0.37350 0.33410 N8
0.32630 0.01620 0.17110 F1
-0.32630 -0.01620 0.17110 F2
0.17370 0.51620 0.32890 F3
0.82630 0.48380 0.32890 F4
-0.01620 0.32630 -0.17110 F5
0.01620 -0.32630 -0.17110 F6
0.51620 0.82630 0.67110 F7
0.48380 0.17370 0.67110 F8
